data_7058076
loop_
_publ_author_name
'Kumar, Manesh'
'Sheikh, Haq Nawaz'
'Fraconetti, Antonio'
'Zar\;eba, Jan K.'
'Sahoo, Subash Chandra'
'Frontera, Antonio'

_publ_section_title
;
 2,5-Furandicarboxylic acid as a linker for lanthanide coordination
 polymers: the role of heteroaromatic \p--\p stacking and hydrogen bonding
;
_journal_issue 5
_journal_name_full 'New Journal of Chemistry'
_journal_page_first 2179
_journal_paper_doi 10.1039/C8NJ05701J
_journal_volume 43
_journal_year 2019
_chemical_formula_moiety 'C21 H19 Eu2 N O19, C3 H7 N O, 2.25(H2 O)'
_chemical_formula_sum 'C24 H30.5 Eu2 N2 O22.25'
_chemical_formula_weight 1006.92
_space_group_crystal_system monoclinic
_space_group_IT_number 14
_space_group_name_Hall '-P 2yn'
_space_group_name_H-M_alt 'P 1 21/n 1'
_symmetry_space_group_name_Hall '-P 2yn'
_symmetry_space_group_name_H-M 'P 1 21/n 1'
_atom_sites_solution_hydrogens mixed
_atom_sites_solution_primary direct
_audit_creation_date 2018-12-14
_audit_creation_method
;
Olex2 1.2-ac3
(compiled 2017.02.24 svn.r3390 for Rigaku Oxford Diffraction, GUI svn.r5318)
;
_audit_update_record
;
2018-12-14 deposited with the CCDC.
2019-01-03 downloaded from the CCDC.
;
_cell_angle_alpha 90
_cell_angle_beta 93.8190(10)
_cell_angle_gamma 90
_cell_formula_units_Z 4
_cell_length_a 10.3278(2)
_cell_length_b 21.1127(3)
_cell_length_c 15.6552(2)
_cell_measurement_reflns_used 24538
_cell_measurement_temperature 293
_cell_measurement_theta_max 27.3900
_cell_measurement_theta_min 3.2950
_cell_volume 3406.00(9)
_computing_cell_refinement 'CrysAlisPro 1.171.39.33c (Rigaku OD, 2017)'
_computing_data_collection 'CrysAlisPro 1.171.39.33c (Rigaku OD, 2017)'
_computing_data_reduction 'CrysAlisPro 1.171.39.33c (Rigaku OD, 2017)'
_computing_molecular_graphics 'Olex2 (Dolomanov et al., 2009)'
_computing_publication_material 'Olex2 (Dolomanov et al., 2009)'
_computing_structure_refinement 'ShelXL (Sheldrick, 2015)'
_computing_structure_solution 'SIR2004 (Burla et al., 2007)'
_diffrn_ambient_temperature 293(2)
_diffrn_detector_type HyPix3000
_diffrn_measured_fraction_theta_full 0.996
_diffrn_measured_fraction_theta_max 0.929
_diffrn_measurement_details
;
List of Runs (angles in degrees, time in seconds):

  # Type    Start    End  Width  t~exp~   \w     \q     \k     \f   Frames
#--------------------------------------------------------------------------
  1  \w    -68.00  -3.00   0.50    8.00    --   -9.95 -55.00 -92.00  130
  2  \w      1.00  53.00   0.50    8.00    --   -9.95  55.00  50.00  104
  3  \w    -53.00 -23.00   0.50    8.00    --   10.22 -55.00 -92.00   60
  4  \w     20.00  70.00   0.50    8.00    --   10.22  55.00  50.00  100
  5  \w    -58.00 -32.00   0.50    8.00    --   -9.95 125.00   0.00   52
  6  \w    -45.00 -19.00   0.50    8.00    --   -9.95 125.00 150.00   52
  7  \w    -58.00  -4.00   0.50    8.00    --   -9.95 125.00  30.00  108
  8  \w    -49.00  20.00   0.50    8.00    --   10.22 -38.00 -30.00  138
  9  \w    -38.00  26.00   0.50    8.00    --   10.22 -57.00 150.00  128
 10  \w      4.00  59.00   0.50    8.00    --   10.22-125.00 -60.00  110
;
_diffrn_measurement_device 'four-circle diffractometer'
_diffrn_measurement_device_type 'SuperNova, Single source at offset/far, HyPix3000'
_diffrn_measurement_method '\w scans'
_diffrn_radiation_type MoK\a
_diffrn_radiation_wavelength 0.71073
_diffrn_reflns_av_R_equivalents 0.0379
_diffrn_reflns_av_unetI/netI 0.0302
_diffrn_reflns_Laue_measured_fraction_full 0.996
_diffrn_reflns_Laue_measured_fraction_max 0.929
_diffrn_reflns_limit_h_max 12
_diffrn_reflns_limit_h_min -12
_diffrn_reflns_limit_k_max 27
_diffrn_reflns_limit_k_min -22
_diffrn_reflns_limit_l_max 19
_diffrn_reflns_limit_l_min -19
_diffrn_reflns_number 30388
_diffrn_reflns_point_group_measured_fraction_full 0.996
_diffrn_reflns_point_group_measured_fraction_max 0.929
_diffrn_reflns_theta_full 25.242
_diffrn_reflns_theta_max 27.416
_diffrn_reflns_theta_min 3.245
_exptl_absorpt_coefficient_mu 3.741
_exptl_absorpt_correction_T_max 1.00000
_exptl_absorpt_correction_T_min 0.35581
_exptl_absorpt_correction_type multi-scan
_exptl_absorpt_process_details
;
CrysAlisPro 1.171.39.33c (Rigaku Oxford Diffraction, 2017)
Empirical absorption correction using spherical harmonics,
 implemented in SCALE3 ABSPACK scaling algorithm.
;
_exptl_crystal_colour colourless
_exptl_crystal_colour_primary colourless
_exptl_crystal_density_diffrn 1.964
_exptl_crystal_description block
_exptl_crystal_F_000 1970
_exptl_crystal_recrystallization_method hydrothermal
_exptl_crystal_size_max 0.32
_exptl_crystal_size_mid 0.32
_exptl_crystal_size_min 0.32
_refine_diff_density_max 1.826
_refine_diff_density_min -1.193
_refine_diff_density_rms 0.133
_refine_ls_extinction_method none
_refine_ls_goodness_of_fit_ref 1.113
_refine_ls_hydrogen_treatment constr
_refine_ls_matrix_type full
_refine_ls_number_parameters 494
_refine_ls_number_reflns 7219
_refine_ls_number_restraints 308
_refine_ls_restrained_S_all 1.164
_refine_ls_R_factor_all 0.0356
_refine_ls_R_factor_gt 0.0330
_refine_ls_shift/su_max 0.002
_refine_ls_shift/su_mean 0.000
_refine_ls_structure_factor_coef Fsqd
_refine_ls_weighting_details 'w=1/[\s^2^(Fo^2^)+(0.0348P)^2^+11.1327P] where P=(Fo^2^+2Fc^2^)/3'
_refine_ls_weighting_scheme calc
_refine_ls_wR_factor_gt 0.0814
_refine_ls_wR_factor_ref 0.0826
_reflns_Friedel_coverage 0.000
_reflns_number_gt 6721
_reflns_number_total 7219
_reflns_threshold_expression 'I > 2\s(I)'
_cod_data_source_file c8nj05701j2.cif
_cod_data_source_block kasm-f3
_cod_depositor_comments 'Adding full bibliography for 7058075--7058079.cif.'
_cod_original_formula_sum 'C24 H30.50 Eu2 N2 O22.25'
_cod_database_code 7058076
_shelx_shelxl_version_number 2018/3
_shelx_space_group_comment
;
The symmetry employed for this shelxl refinement is uniquely defined
by the following loop, which should always be used as a source of
symmetry information in preference to the above space-group names.
They are only intended as comments.
;
_olex2_refinement_description
;
1. Fixed Uiso
 At 1.2 times of:
  All C(H) groups
 At 1.5 times of:
  All C(H,H,H) groups, All O(H,H) groups
2. Restrained distances
 H22B-H23G
 2.3 with sigma of 0.02
 C23-H23C \\sim H23B-H23A
 with sigma of 0.02
3. Rigid bond restraints
 H24A, C24, H24B, H24C
 with sigma for 1-2 distances of 0.01 and sigma for 1-3 distances of 0.01
4. Uiso/Uaniso restraints and constraints
All non-hydrogen atoms have similar U: within 2A with sigma of 0.04 and sigma
for terminal atoms of 0.08
5. Others
 Fixed Sof: C22A(0.35) H22A(0.35) C23(0.35) H23A(0.35) H23B(0.35) H23C(0.35)
 C24(0.35) H24A(0.35) H24B(0.35) H24C(0.35) C22(0.65) H22(0.65) C23A(0.65)
 H23D(0.65) H23E(0.65) H23F(0.65) C24A(0.65) H24D(0.65) H24E(0.65) H24F(0.65)
 O23(0.25) H23G(0.25) H23H(0.25)
6.a Riding coordinates:
 O22(H22B,H22C), O23(H23G,H23H)
6.b Free rotating group:
 O21(H21D,H21E)
6.c Rotating group:
 O17(H17A,H17B), O16(H16A,H16B), O18(H18A,H18B)
6.d Aromatic/amide H refined with riding coordinates:
 C4(H4), C10(H10), C3(H3), C9(H9), C15(H15), C16(H16), C19(H19), C22A(H22A),
 C22(H22)
6.e Idealised Me refined as rotating group:
 C21(H21A,H21B,H21C), C20(H20A,H20B,H20C), C23(H23A,H23B,H23C), C24(H24A,H24B,
 H24C), C23A(H23D,H23E,H23F), C24A(H24D,H24E,H24F)
;
_olex2_submission_special_instructions 'No special instructions were received'
_oxdiff_exptl_absorpt_empirical_details
;
Empirical correction (ABSPACK) includes:
- Absorption correction using spherical harmonics
- Frame scaling
;

loop_
_space_group_symop_operation_xyz
'x, y, z'
'-x+1/2, y+1/2, -z+1/2'
'-x, -y, -z'
'x-1/2, -y-1/2, z-1/2'

loop_
_atom_site_label
_atom_site_type_symbol
_atom_site_fract_x
_atom_site_fract_y
_atom_site_fract_z
_atom_site_U_iso_or_equiv
_atom_site_adp_type
_atom_site_occupancy
_atom_site_site_symmetry_order
_atom_site_calc_flag
_atom_site_refinement_flags_posn
_atom_site_refinement_flags_adp
_atom_site_refinement_flags_occupancy
_atom_site_disorder_assembly
_atom_site_disorder_group
Eu1 Eu 0.48077(2) 0.53314(2) 0.63068(2) 0.01957(7) Uani 1 1 d . U . . .
Eu2 Eu 0.95601(2) 0.50751(2) 0.87250(2) 0.01773(7) Uani 1 1 d . U . . .
O11 O 1.0582(3) 0.43319(15) 0.99713(19) 0.0231(6) Uani 1 1 d . U . . .
O6 O 0.3824(3) 0.46810(15) 0.5213(2) 0.0267(7) Uani 1 1 d . U . . .
O4 O 0.2095(3) 0.54796(16) 1.05506(19) 0.0250(7) Uani 1 1 d . U . . .
O5 O 0.1763(3) 0.53655(17) 0.9127(2) 0.0293(8) Uani 1 1 d . U . . .
O2 O 0.7607(3) 0.56352(16) 0.84323(19) 0.0252(7) Uani 1 1 d . U . . .
O13 O 1.0590(3) 0.27186(14) 0.93146(19) 0.0255(7) Uani 1 1 d . U . . .
O3 O 0.4324(3) 0.55778(15) 0.89358(17) 0.0194(6) Uani 1 1 d . U . . .
O12 O 1.0050(3) 0.39017(17) 0.87183(19) 0.0315(8) Uani 1 1 d . U . . .
O15 O 1.1195(3) 0.10916(15) 0.9763(2) 0.0303(7) Uani 1 1 d . U . . .
O7 O 0.3097(3) 0.41505(17) 0.4070(2) 0.0324(8) Uani 1 1 d . U . . .
O17 O 0.6469(3) 0.44965(17) 0.6314(2) 0.0307(7) Uani 1 1 d . U . . .
H17A H 0.720213 0.465017 0.648582 0.046 Uiso 1 1 d GR . . . .
H17B H 0.650800 0.435156 0.580964 0.046 Uiso 1 1 d GR . . . .
O14 O 1.0348(3) 0.15487(16) 0.8592(2) 0.0291(7) Uani 1 1 d . U . . .
O8 O 0.1533(3) 0.45181(15) 0.59517(18) 0.0231(7) Uani 1 1 d . U . . .
O9 O 0.0858(3) 0.48400(17) 0.7488(2) 0.0289(7) Uani 1 1 d . U . . .
O16 O 0.2782(3) 0.56247(17) 0.6889(2) 0.0367(8) Uani 1 1 d . U . . .
H16A H 0.292480 0.589183 0.729265 0.055 Uiso 1 1 d GR . . . .
H16B H 0.242843 0.529601 0.708530 0.055 Uiso 1 1 d GR . . . .
O10 O -0.1197(3) 0.46137(18) 0.71995(19) 0.0307(8) Uani 1 1 d . U . . .
O18 O 0.9981(3) 0.60915(18) 0.8063(2) 0.0378(9) Uani 1 1 d . U . . .
H18A H 0.959871 0.610474 0.756334 0.057 Uiso 1 1 d GR . . . .
H18B H 1.079534 0.613463 0.802401 0.057 Uiso 1 1 d GR . . . .
O1 O 0.5816(3) 0.5511(2) 0.7609(2) 0.0432(10) Uani 1 1 d . U . . .
C13 C 1.0461(4) 0.3857(2) 0.9481(3) 0.0213(9) Uani 1 1 d . U . . .
C6 C 0.2447(4) 0.5486(2) 0.9800(3) 0.0203(9) Uani 1 1 d . U . . .
O19 O 0.4073(4) 0.4424(2) 0.7083(3) 0.0491(10) Uani 1 1 d . U . . .
C7 C 0.2943(4) 0.4380(2) 0.4795(3) 0.0213(9) Uani 1 1 d . U . . .
O20 O 1.2394(4) 0.6656(2) 0.7952(3) 0.0565(11) Uani 1 1 d . U . . .
C18 C 1.0860(4) 0.1577(2) 0.9335(3) 0.0246(9) Uani 1 1 d . U . . .
O21 O 0.8315(5) 0.6739(2) 0.6959(4) 0.0683(14) Uani 1 1 d . U . . .
H21D H 0.779854 0.645753 0.674729 0.102 Uiso 1 1 d G . . . .
H21E H 0.787918 0.704862 0.713413 0.102 Uiso 1 1 d G . . . .
C2 C 0.5618(4) 0.5700(2) 0.9052(3) 0.0208(9) Uani 1 1 d . U . . .
C14 C 1.0862(4) 0.3231(2) 0.9837(3) 0.0231(9) Uani 1 1 d . U . . .
C12 C -0.0048(4) 0.4643(2) 0.6987(3) 0.0230(9) Uani 1 1 d . U . . .
C8 C 0.1643(4) 0.4308(2) 0.5133(3) 0.0218(9) Uani 1 1 d . U . . .
C5 C 0.3832(4) 0.5647(2) 0.9721(3) 0.0221(9) Uani 1 1 d . U . . .
C1 C 0.6407(4) 0.5609(2) 0.8309(2) 0.0184(8) Uani 1 1 d . U . . .
C4 C 0.4783(4) 0.5811(3) 1.0311(3) 0.0283(10) Uani 1 1 d . U . . .
H4 H 0.469394 0.588891 1.088913 0.034 Uiso 1 1 calc R . . . .
C17 C 1.1064(5) 0.2199(2) 0.9750(3) 0.0275(10) Uani 1 1 d . U . . .
C10 C -0.0400(4) 0.4190(3) 0.5431(3) 0.0299(11) Uani 1 1 d . U . . .
H10 H -0.127959 0.409207 0.538060 0.036 Uiso 1 1 calc R . . . .
C3 C 0.5939(4) 0.5843(2) 0.9880(3) 0.0272(10) Uani 1 1 d . U . . .
H3 H 0.676142 0.594252 1.011997 0.033 Uiso 1 1 calc R . . . .
C9 C 0.0499(5) 0.4105(2) 0.4794(3) 0.0300(11) Uani 1 1 d . U . . .
H9 H 0.032473 0.394077 0.424704 0.036 Uiso 1 1 calc R . . . .
C11 C 0.0255(4) 0.4437(2) 0.6119(3) 0.0222(9) Uani 1 1 d . U . . .
N1 N 0.3841(6) 0.3463(3) 0.7673(4) 0.0564(14) Uani 1 1 d . U . . .
C15 C 1.1485(5) 0.3042(2) 1.0567(3) 0.0313(11) Uani 1 1 d . U . . .
H15 H 1.177441 0.330021 1.102242 0.038 Uiso 1 1 calc R . . . .
C16 C 1.1622(5) 0.2376(2) 1.0520(3) 0.0329(11) Uani 1 1 d . U . . .
H16 H 1.201746 0.211190 1.093539 0.039 Uiso 1 1 calc R . . . .
C19 C 1.3365(6) 0.6880(3) 0.8299(5) 0.0527(16) Uani 1 1 d . U . . .
H19 H 1.413473 0.682065 0.803309 0.063 Uiso 1 1 calc R . . . .
N2 N 1.3437(7) 0.7203(3) 0.9023(5) 0.0724(18) Uani 1 1 d . U . . .
O22 O 0.6249(8) 0.7573(5) 0.7331(5) 0.150(4) Uani 1 1 d . U . . .
H22B H 0.670202 0.774674 0.696293 0.226 Uiso 1 1 d DR . . . .
H22C H 0.548503 0.772524 0.728863 0.226 Uiso 1 1 d R . . . .
C21 C 1.4658(11) 0.7462(5) 0.9360(9) 0.119(4) Uani 1 1 d . U . . .
H21A H 1.533818 0.732325 0.901494 0.179 Uiso 1 1 calc GR . . . .
H21B H 1.483610 0.731928 0.993813 0.179 Uiso 1 1 calc GR . . . .
H21C H 1.461364 0.791633 0.935130 0.179 Uiso 1 1 calc GR . . . .
C20 C 1.2307(13) 0.7274(7) 0.9496(9) 0.155(6) Uani 1 1 d . U . . .
H20A H 1.197860 0.769733 0.942819 0.233 Uiso 1 1 calc GR . . . .
H20B H 1.252904 0.719275 1.009145 0.233 Uiso 1 1 calc GR . . . .
H20C H 1.165448 0.697803 0.928654 0.233 Uiso 1 1 calc GR . . . .
C22A C 0.4509(15) 0.3901(9) 0.7292(11) 0.044(4) Uani 0.35 1 d . U P A 1
H22A H 0.535972 0.380835 0.717511 0.053 Uiso 0.35 1 calc R . P A 1
C23 C 0.255(2) 0.3485(10) 0.7794(19) 0.079(7) Uani 0.35 1 d D U P A 1
H23A H 0.241099 0.375355 0.827407 0.118 Uiso 0.35 1 calc DGR . P A 1
H23B H 0.224524 0.306607 0.790446 0.118 Uiso 0.35 1 calc DGR . P A 1
H23C H 0.209405 0.365177 0.729041 0.118 Uiso 0.35 1 calc DGR . P A 1
C24 C 0.463(3) 0.2835(10) 0.794(2) 0.088(8) Uani 0.35 1 d . U P A 1
H24A H 0.552152 0.288662 0.781010 0.132 Uiso 0.35 1 calc GR U P A 1
H24B H 0.426302 0.248228 0.761639 0.132 Uiso 0.35 1 calc GR U P A 1
H24C H 0.458082 0.275789 0.853636 0.132 Uiso 0.35 1 calc GR U P A 1
C22 C 0.3523(8) 0.4076(5) 0.7539(5) 0.044(2) Uani 0.65 1 d . U P A 2
H22 H 0.283061 0.423793 0.782036 0.053 Uiso 0.65 1 calc R . P A 2
C23A C 0.483(2) 0.3183(10) 0.7298(17) 0.189(11) Uani 0.65 1 d . U P A 2
H23D H 0.478055 0.328395 0.669842 0.284 Uiso 0.65 1 calc GR . P A 2
H23E H 0.478189 0.273261 0.736922 0.284 Uiso 0.65 1 calc GR . P A 2
H23F H 0.564190 0.333467 0.755883 0.284 Uiso 0.65 1 calc GR . P A 2
C24A C 0.3019(17) 0.3092(6) 0.8215(9) 0.092(5) Uani 0.65 1 d . U P A 2
H24D H 0.281575 0.334093 0.870196 0.138 Uiso 0.65 1 calc GR . P A 2
H24E H 0.347228 0.271576 0.840651 0.138 Uiso 0.65 1 calc GR . P A 2
H24F H 0.223113 0.297721 0.789265 0.138 Uiso 0.65 1 calc GR . P A 2
O23 O 0.834(5) 0.892(2) 0.693(4) 0.27(3) Uiso 0.25 1 d . U P . .
H23G H 0.795656 0.856236 0.685551 0.400 Uiso 0.25 1 d DR . P . .
H23H H 0.807846 0.909536 0.737371 0.400 Uiso 0.25 1 d R . P . .

loop_
_atom_site_aniso_label
_atom_site_aniso_U_11
_atom_site_aniso_U_22
_atom_site_aniso_U_33
_atom_site_aniso_U_23
_atom_site_aniso_U_13
_atom_site_aniso_U_12
Eu1 0.01643(11) 0.02631(13) 0.01582(11) -0.00150(8) -0.00007(8) -0.00214(9)
Eu2 0.01192(11) 0.02600(13) 0.01546(11) -0.00202(8) 0.00241(8) -0.00019(8)
O11 0.0181(14) 0.0242(16) 0.0271(15) -0.0070(13) 0.0009(12) -0.0001(13)
O6 0.0215(16) 0.0312(18) 0.0275(16) -0.0051(14) 0.0015(13) -0.0069(14)
O4 0.0164(14) 0.0381(19) 0.0212(14) -0.0034(13) 0.0065(12) -0.0063(14)
O5 0.0147(14) 0.049(2) 0.0242(16) -0.0021(15) 0.0005(12) -0.0080(15)
O2 0.0119(14) 0.0364(19) 0.0274(15) 0.0029(14) 0.0031(12) 0.0012(13)
O13 0.0307(17) 0.0219(16) 0.0236(15) -0.0011(12) 0.0006(13) 0.0004(14)
O3 0.0068(12) 0.0368(18) 0.0148(13) -0.0015(12) 0.0021(10) -0.0049(12)
O12 0.044(2) 0.0300(19) 0.0202(15) -0.0028(13) 0.0007(14) 0.0067(16)
O15 0.0387(19) 0.0225(17) 0.0291(16) 0.0022(14) -0.0015(15) -0.0029(15)
O7 0.0281(17) 0.042(2) 0.0284(16) -0.0152(15) 0.0130(14) -0.0134(16)
O17 0.0242(16) 0.042(2) 0.0251(16) -0.0076(15) -0.0018(13) 0.0063(16)
O14 0.0340(18) 0.0280(18) 0.0251(16) 0.0015(13) 0.0003(14) 0.0025(15)
O8 0.0181(14) 0.0344(18) 0.0169(14) -0.0078(13) 0.0020(11) -0.0023(14)
O9 0.0216(16) 0.044(2) 0.0216(15) -0.0081(14) 0.0047(13) -0.0071(15)
O16 0.0305(18) 0.035(2) 0.047(2) -0.0097(17) 0.0151(16) -0.0078(16)
O10 0.0171(15) 0.055(2) 0.0205(15) -0.0058(15) 0.0051(12) 0.0025(15)
O18 0.0217(17) 0.041(2) 0.051(2) 0.0121(18) 0.0073(16) -0.0035(16)
O1 0.0214(17) 0.090(3) 0.0176(16) -0.0069(18) -0.0054(13) -0.0088(19)
C13 0.0165(19) 0.024(2) 0.024(2) -0.0016(18) 0.0059(16) 0.0005(18)
C6 0.0125(19) 0.025(2) 0.024(2) -0.0008(17) 0.0033(16) -0.0018(17)
O19 0.041(2) 0.049(3) 0.059(3) 0.027(2) 0.011(2) 0.001(2)
C7 0.021(2) 0.022(2) 0.021(2) -0.0033(17) 0.0054(17) -0.0029(18)
O20 0.040(2) 0.048(3) 0.083(3) -0.006(2) 0.013(2) -0.010(2)
C18 0.025(2) 0.023(2) 0.026(2) 0.0006(18) 0.0045(18) 0.0003(19)
O21 0.072(3) 0.059(3) 0.070(3) -0.002(3) -0.028(3) -0.016(3)
C2 0.0099(18) 0.029(2) 0.023(2) -0.0017(18) -0.0014(16) -0.0006(17)
C14 0.020(2) 0.023(2) 0.027(2) -0.0036(18) 0.0020(17) -0.0017(18)
C12 0.022(2) 0.029(2) 0.0179(19) 0.0000(17) 0.0067(17) 0.0043(19)
C8 0.022(2) 0.025(2) 0.0185(19) -0.0048(17) 0.0046(16) -0.0021(18)
C5 0.015(2) 0.032(2) 0.0201(19) -0.0020(18) 0.0027(16) -0.0018(18)
C1 0.0183(19) 0.020(2) 0.0167(18) 0.0013(16) 0.0031(16) 0.0015(17)
C4 0.018(2) 0.047(3) 0.019(2) -0.010(2) 0.0026(17) -0.007(2)
C17 0.030(2) 0.024(2) 0.028(2) 0.0018(19) 0.0023(19) -0.002(2)
C10 0.018(2) 0.044(3) 0.028(2) -0.008(2) 0.0029(18) -0.005(2)
C3 0.013(2) 0.044(3) 0.024(2) -0.008(2) 0.0006(17) -0.006(2)
C9 0.026(2) 0.042(3) 0.022(2) -0.011(2) 0.0032(18) -0.009(2)
C11 0.017(2) 0.033(3) 0.0174(19) -0.0056(18) 0.0026(16) 0.0016(19)
N1 0.071(4) 0.039(3) 0.062(3) 0.007(3) 0.025(3) -0.006(3)
C15 0.034(3) 0.029(3) 0.031(2) -0.004(2) 0.000(2) 0.002(2)
C16 0.038(3) 0.030(3) 0.030(2) 0.001(2) -0.002(2) 0.007(2)
C19 0.045(4) 0.036(3) 0.079(5) 0.004(3) 0.013(3) -0.004(3)
N2 0.074(4) 0.051(4) 0.091(5) -0.013(3) -0.002(4) -0.006(3)
O22 0.106(6) 0.234(11) 0.109(6) -0.049(7) -0.004(5) -0.002(7)
C21 0.115(8) 0.078(6) 0.160(11) -0.027(7) -0.035(8) -0.024(6)
C20 0.137(11) 0.183(14) 0.152(12) -0.083(10) 0.054(9) 0.008(10)
C22A 0.026(7) 0.057(10) 0.052(9) 0.013(8) 0.013(7) -0.006(7)
C23 0.056(12) 0.046(11) 0.14(2) 0.032(13) 0.053(13) 0.006(10)
C24 0.089(16) 0.038(11) 0.14(2) 0.029(13) 0.020(16) 0.003(12)
C22 0.032(4) 0.063(6) 0.039(4) 0.012(4) 0.008(4) 0.010(4)
C23A 0.21(2) 0.116(15) 0.27(2) 0.039(16) 0.178(19) 0.057(15)
C24A 0.142(13) 0.058(8) 0.082(9) 0.007(7) 0.050(9) -0.037(9)

loop_
_atom_type_symbol
_atom_type_description
_atom_type_scat_dispersion_real
_atom_type_scat_dispersion_imag
_atom_type_scat_source
C C 0.0033 0.0016 'International Tables Vol C Tables 4.2.6.8 and 6.1.1.4'
H H 0.0000 0.0000 'International Tables Vol C Tables 4.2.6.8 and 6.1.1.4'
Eu Eu -0.1578 3.6682 'International Tables Vol C Tables 4.2.6.8 and 6.1.1.4'
N N 0.0061 0.0033 'International Tables Vol C Tables 4.2.6.8 and 6.1.1.4'
O O 0.0106 0.0060 'International Tables Vol C Tables 4.2.6.8 and 6.1.1.4'

loop_
_geom_angle_atom_site_label_1
_geom_angle_atom_site_label_2
_geom_angle_atom_site_label_3
_geom_angle
_geom_angle_site_symmetry_1
_geom_angle_site_symmetry_3
Eu1 Eu1 H16B 122.2 3_666 .
O6 Eu1 Eu1 29.89(6) 3_666 3_666
O6 Eu1 Eu1 36.76(7) . 3_666
O6 Eu1 O6 66.65(11) . 3_666
O6 Eu1 O15 75.46(11) . 2_656
O6 Eu1 O7 114.46(10) . 3_666
O6 Eu1 O17 81.57(11) . .
O6 Eu1 O14 126.56(11) . 2_656
O6 Eu1 O16 94.63(12) . .
O6 Eu1 H16B 87.3 . .
O6 Eu1 H16B 149.0 3_666 .
O6 Eu1 O19 76.74(14) . .
O6 Eu1 C7 24.35(10) 3_666 3_666
O6 Eu1 C7 90.77(11) . 3_666
O6 Eu1 C18 101.27(12) . 2_656
O6 Eu1 C18 80.65(11) 3_666 2_656
O15 Eu1 Eu1 68.71(7) 2_656 3_666
O15 Eu1 O6 69.64(10) 2_656 3_666
O15 Eu1 O7 83.60(12) 2_656 3_666
O15 Eu1 O14 51.35(10) 2_656 2_656
O15 Eu1 H16B 88.4 2_656 .
O15 Eu1 C7 77.84(12) 2_656 3_666
O15 Eu1 C18 25.82(12) 2_656 2_656
O7 Eu1 Eu1 77.72(7) 3_666 3_666
O7 Eu1 O6 47.85(9) 3_666 3_666
O7 Eu1 O14 68.98(11) 3_666 2_656
O7 Eu1 H16B 153.8 3_666 .
O7 Eu1 C7 23.73(11) 3_666 3_666
O7 Eu1 C18 73.29(13) 3_666 2_656
O17 Eu1 Eu1 70.58(7) . 3_666
O17 Eu1 O6 67.17(10) . 3_666
O17 Eu1 O15 136.26(11) . 2_656
O17 Eu1 O7 72.76(12) . 3_666
O17 Eu1 O14 139.45(11) . 2_656
O17 Eu1 H16B 127.4 . .
O17 Eu1 C7 65.66(12) . 3_666
O17 Eu1 C18 143.70(12) . 2_656
O14 Eu1 Eu1 112.73(7) 2_656 3_666
O14 Eu1 O6 95.55(10) 2_656 3_666
O14 Eu1 H16B 86.6 2_656 .
O14 Eu1 C7 83.57(11) 2_656 3_666
O14 Eu1 C18 25.63(11) 2_656 2_656
O16 Eu1 Eu1 124.77(9) . 3_666
O16 Eu1 O6 143.86(11) . 3_666
O16 Eu1 O15 75.95(12) . 2_656
O16 Eu1 O7 138.80(12) . 3_666
O16 Eu1 O17 143.41(12) . .
O16 Eu1 O14 70.29(11) . 2_656
O16 Eu1 H16B 16.6 . .
O16 Eu1 C7 150.92(12) . 3_666
O16 Eu1 C18 72.84(12) . 2_656
O1 Eu1 Eu1 146.55(9) . 3_666
O1 Eu1 O6 122.09(11) . 3_666
O1 Eu1 O6 154.05(15) . .
O1 Eu1 O15 130.05(14) . 2_656
O1 Eu1 O7 77.76(12) . 3_666
O1 Eu1 O17 80.63(13) . .
O1 Eu1 O14 78.70(14) . 2_656
O1 Eu1 O16 88.56(13) . .
O1 Eu1 H16B 88.7 . .
O1 Eu1 O19 79.66(15) . .
O1 Eu1 C7 98.88(12) . 3_666
O1 Eu1 C18 104.27(15) . 2_656
O19 Eu1 Eu1 105.57(11) . 3_666
O19 Eu1 O6 127.06(13) . 3_666
O19 Eu1 O15 135.83(13) . 2_656
O19 Eu1 O7 139.63(13) . 3_666
O19 Eu1 O17 70.86(13) . .
O19 Eu1 O14 137.34(13) . 2_656
O19 Eu1 O16 72.85(13) . .
O19 Eu1 H16B 56.6 . .
O19 Eu1 C7 136.06(13) . 3_666
O19 Eu1 C18 145.33(13) . 2_656
C7 Eu1 Eu1 54.08(8) 3_666 3_666
C7 Eu1 H16B 166.2 3_666 .
C18 Eu1 Eu1 90.01(9) 2_656 3_666
C18 Eu1 H16B 88.8 2_656 .
C18 Eu1 C7 78.08(12) 2_656 3_666
O11 Eu2 Eu2 34.93(6) . 3_767
O11 Eu2 Eu2 39.35(8) 3_767 3_767
O11 Eu2 O11 74.28(11) 3_767 .
O11 Eu2 O4 76.66(10) 3_767 3_667
O11 Eu2 O12 122.45(10) 3_767 .
O11 Eu2 O9 146.46(10) 3_767 1_655
O11 Eu2 O10 157.65(10) 3_767 1_655
O11 Eu2 O18 85.71(12) 3_767 .
O11 Eu2 C13 98.53(11) 3_767 .
O11 Eu2 C13 25.32(10) . .
O11 Eu2 C12 166.28(12) 3_767 1_655
O11 Eu2 C12 115.15(11) . 1_655
O4 Eu2 Eu2 67.57(7) 3_667 3_767
O4 Eu2 O11 68.23(10) 3_667 .
O4 Eu2 O12 71.05(11) 3_667 .
O4 Eu2 O9 134.94(11) 3_667 1_655
O4 Eu2 O10 93.98(10) 3_667 1_655
O4 Eu2 O18 141.17(11) 3_667 .
O4 Eu2 C13 66.67(11) 3_667 .
O4 Eu2 C12 115.58(12) 3_667 1_655
O5 Eu2 Eu2 67.32(7) 1_655 3_767
O5 Eu2 O11 75.79(10) 1_655 3_767
O5 Eu2 O11 68.67(10) 1_655 .
O5 Eu2 O4 133.53(11) 1_655 3_667
O5 Eu2 O12 93.72(12) 1_655 .
O5 Eu2 O9 72.76(11) 1_655 1_655
O5 Eu2 O10 123.27(10) 1_655 1_655
O5 Eu2 O18 72.14(12) 1_655 .
O5 Eu2 C13 81.34(12) 1_655 .
O5 Eu2 C12 97.85(12) 1_655 1_655
O2 Eu2 Eu2 111.35(7) . 3_767
O2 Eu2 O11 136.84(10) . .
O2 Eu2 O11 78.71(11) . 3_767
O2 Eu2 O4 73.22(11) . 3_667
O2 Eu2 O5 134.99(12) . 1_655
O2 Eu2 O12 131.28(12) . .
O2 Eu2 O9 116.69(11) . 1_655
O2 Eu2 O10 79.15(10) . 1_655
O2 Eu2 O18 69.50(11) . .
O2 Eu2 C13 139.21(11) . .
O2 Eu2 C12 98.35(11) . 1_655
O12 Eu2 Eu2 84.00(7) . 3_767
O12 Eu2 O11 49.98(9) . .
O12 Eu2 O10 71.53(11) . 1_655
O12 Eu2 C13 24.68(11) . .
O12 Eu2 C12 69.53(11) . 1_655
O9 Eu2 Eu2 131.13(8) 1_655 3_767
O9 Eu2 O11 104.23(10) 1_655 .
O9 Eu2 O12 71.44(11) 1_655 .
O9 Eu2 O10 50.52(10) 1_655 1_655
O9 Eu2 C13 88.08(11) 1_655 .
O9 Eu2 C12 25.10(11) 1_655 1_655
O10 Eu2 Eu2 153.38(8) 1_655 3_767
O10 Eu2 O11 121.48(10) 1_655 .
O10 Eu2 C13 96.16(12) 1_655 .
O10 Eu2 C12 25.42(11) 1_655 1_655
O18 Eu2 Eu2 117.01(9) . 3_767
O18 Eu2 O11 139.20(11) . .
O18 Eu2 O12 145.10(11) . .
O18 Eu2 O9 73.88(12) . 1_655
O18 Eu2 O10 89.46(12) . 1_655
O18 Eu2 C13 151.28(12) . .
O18 Eu2 C12 80.73(13) . 1_655
C13 Eu2 Eu2 59.52(8) . 3_767
C12 Eu2 Eu2 149.07(9) 1_655 3_767
C12 Eu2 C13 92.40(12) 1_655 .
Eu2 O11 Eu2 105.72(11) 3_767 .
C13 O11 Eu2 90.2(3) . .
C13 O11 Eu2 156.7(3) . 3_767
Eu1 O6 Eu1 113.35(11) . 3_666
C7 O6 Eu1 86.7(2) . 3_666
C7 O6 Eu1 158.3(3) . .
C6 O4 Eu2 134.7(3) . 3_667
C6 O5 Eu2 138.0(3) . 1_455
C1 O2 Eu2 147.1(3) . .
C17 O13 C14 106.4(3) . .
C2 O3 C5 106.2(3) . .
C13 O12 Eu2 97.2(3) . .
C18 O15 Eu1 94.6(3) . 2_646
C7 O7 Eu1 101.9(3) . 3_666
Eu1 O17 H17A 109.5 . .
Eu1 O17 H17B 109.3 . .
H17A O17 H17B 109.6 . .
C18 O14 Eu1 90.8(3) . 2_646
C8 O8 C11 106.2(3) . .
C12 O9 Eu2 97.8(2) . 1_455
Eu1 O16 H16A 109.7 . .
Eu1 O16 H16B 109.2 . .
H16A O16 H16B 109.3 . .
C12 O10 Eu2 89.6(3) . 1_455
Eu2 O18 H18A 109.5 . .
Eu2 O18 H18B 109.2 . .
H18A O18 H18B 109.3 . .
C1 O1 Eu1 177.8(3) . .
O11 C13 Eu2 64.5(2) . .
O11 C13 C14 117.7(4) . .
O12 C13 Eu2 58.1(2) . .
O12 C13 O11 122.5(4) . .
O12 C13 C14 119.8(4) . .
C14 C13 Eu2 177.3(3) . .
O4 C6 O5 127.1(4) . .
O4 C6 C5 115.0(4) . .
O5 C6 C5 117.9(4) . .
C22A O19 Eu1 136.4(7) . .
C22 O19 Eu1 165.0(6) . .
O6 C7 Eu1 68.9(2) . 3_666
O6 C7 C8 120.4(4) . .
O7 C7 Eu1 54.3(2) . 3_666
O7 C7 O6 122.3(4) . .
O7 C7 C8 117.2(4) . .
C8 C7 Eu1 164.8(3) . 3_666
O15 C18 Eu1 59.6(2) . 2_646
O15 C18 C17 117.7(4) . .
O14 C18 Eu1 63.5(2) . 2_646
O14 C18 O15 122.8(4) . .
O14 C18 C17 119.5(4) . .
C17 C18 Eu1 172.1(3) . 2_646
H21D O21 H21E 109.4 . .
O3 C2 C1 117.3(3) . .
C3 C2 O3 110.2(4) . .
C3 C2 C1 132.3(4) . .
O13 C14 C13 115.9(4) . .
C15 C14 O13 110.0(4) . .
C15 C14 C13 134.1(4) . .
O9 C12 Eu2 57.1(2) . 1_455
O9 C12 O10 122.1(4) . .
O9 C12 C11 118.5(4) . .
O10 C12 Eu2 64.9(2) . 1_455
O10 C12 C11 119.4(4) . .
C11 C12 Eu2 175.7(3) . 1_455
O8 C8 C7 115.8(4) . .
C9 C8 O8 110.5(4) . .
C9 C8 C7 133.6(4) . .
O3 C5 C6 117.9(4) . .
C4 C5 O3 110.3(4) . .
C4 C5 C6 131.6(4) . .
O2 C1 C2 117.9(4) . .
O1 C1 O2 125.1(4) . .
O1 C1 C2 117.0(4) . .
C5 C4 H4 126.7 . .
C5 C4 C3 106.5(4) . .
C3 C4 H4 126.7 . .
O13 C17 C18 117.4(4) . .
C16 C17 O13 109.9(4) . .
C16 C17 C18 132.7(5) . .
C9 C10 H10 126.4 . .
C11 C10 H10 126.4 . .
C11 C10 C9 107.2(4) . .
C2 C3 C4 106.7(4) . .
C2 C3 H3 126.6 . .
C4 C3 H3 126.6 . .
C8 C9 C10 106.4(4) . .
C8 C9 H9 126.8 . .
C10 C9 H9 126.8 . .
O8 C11 C12 113.8(4) . .
C10 C11 O8 109.6(4) . .
C10 C11 C12 136.6(4) . .
C22A N1 C23 125.9(13) . .
C22A N1 C24 115.2(13) . .
C23 N1 C24 118.8(13) . .
C22 N1 C23A 122.4(11) . .
C22 N1 C24A 117.3(8) . .
C23A N1 C24A 120.3(12) . .
C14 C15 H15 126.4 . .
C14 C15 C16 107.2(4) . .
C16 C15 H15 126.4 . .
C17 C16 C15 106.4(4) . .
C17 C16 H16 126.8 . .
C15 C16 H16 126.8 . .
O20 C19 H19 117.0 . .
O20 C19 N2 125.9(7) . .
N2 C19 H19 117.0 . .
C19 N2 C21 120.4(8) . .
C19 N2 C20 119.8(8) . .
C20 N2 C21 119.7(9) . .
H22B O22 H22C 109.5 . .
N2 C21 H21A 109.5 . .
N2 C21 H21B 109.5 . .
N2 C21 H21C 109.5 . .
H21A C21 H21B 109.5 . .
H21A C21 H21C 109.5 . .
H21B C21 H21C 109.5 . .
N2 C20 H20A 109.5 . .
N2 C20 H20B 109.5 . .
N2 C20 H20C 109.5 . .
H20A C20 H20B 109.5 . .
H20A C20 H20C 109.5 . .
H20B C20 H20C 109.5 . .
O19 C22A N1 123.8(13) . .
O19 C22A H22A 118.1 . .
N1 C22A H22A 118.1 . .
N1 C23 H23A 109.5 . .
N1 C23 H23B 109.5 . .
N1 C23 H23C 109.5 . .
H23A C23 H23B 109.5 . .
H23A C23 H23C 109.5 . .
H23B C23 H23C 109.5 . .
N1 C24 H24A 109.5 . .
N1 C24 H24B 109.5 . .
N1 C24 H24C 109.5 . .
H24A C24 H24B 109.5 . .
H24A C24 H24C 109.5 . .
H24B C24 H24C 109.5 . .
O19 C22 N1 124.3(8) . .
O19 C22 H22 117.9 . .
N1 C22 H22 117.9 . .
N1 C23A H23D 109.5 . .
N1 C23A H23E 109.5 . .
N1 C23A H23F 109.5 . .
H23D C23A H23E 109.5 . .
H23D C23A H23F 109.5 . .
H23E C23A H23F 109.5 . .
N1 C24A H24D 109.5 . .
N1 C24A H24E 109.5 . .
N1 C24A H24F 109.5 . .
H24D C24A H24E 109.5 . .
H24D C24A H24F 109.5 . .
H24E C24A H24F 109.5 . .
H23G O23 H23H 109.5 . .

loop_
_geom_bond_atom_site_label_1
_geom_bond_atom_site_label_2
_geom_bond_distance
_geom_bond_site_symmetry_2
Eu1 Eu1 4.3672(4) 3_666
Eu1 O6 2.847(3) 3_666
Eu1 O6 2.370(3) .
Eu1 O15 2.494(3) 2_656
Eu1 O7 2.529(3) 3_666
Eu1 O17 2.459(3) .
Eu1 O14 2.581(3) 2_656
Eu1 O16 2.418(3) .
Eu1 H16B 2.8157 .
Eu1 O1 2.259(3) .
Eu1 O19 2.418(4) .
Eu1 C7 3.046(4) 3_666
Eu1 C18 2.883(5) 2_656
Eu2 Eu2 4.0473(4) 3_767
Eu2 O11 2.666(3) .
Eu2 O11 2.407(3) 3_767
Eu2 O4 2.416(3) 3_667
Eu2 O5 2.400(3) 1_655
Eu2 O2 2.357(3) .
Eu2 O12 2.529(3) .
Eu2 O9 2.479(3) 1_655
Eu2 O10 2.649(3) 1_655
Eu2 O18 2.435(4) .
Eu2 C13 2.955(4) .
Eu2 C12 2.923(4) 1_655
O11 C13 1.264(5) .
O6 C7 1.258(5) .
O4 C6 1.253(5) .
O5 C6 1.255(5) .
O2 C1 1.243(5) .
O13 C14 1.375(5) .
O13 C17 1.365(6) .
O3 C2 1.362(5) .
O3 C5 1.368(5) .
O12 C13 1.244(5) .
O15 C18 1.260(6) .
O7 C7 1.253(5) .
O17 H17A 0.8509 .
O17 H17B 0.8495 .
O14 C18 1.247(5) .
O8 C8 1.368(5) .
O8 C11 1.374(5) .
O9 C12 1.252(5) .
O16 H16A 0.8523 .
O16 H16B 0.8507 .
O10 C12 1.255(5) .
O18 H18A 0.8526 .
O18 H18B 0.8518 .
O1 C1 1.235(5) .
C13 C14 1.483(6) .
C6 C5 1.484(6) .
O19 C22A 1.228(19) .
O19 C22 1.195(9) .
C7 C8 1.484(6) .
O20 C19 1.206(8) .
C18 C17 1.474(7) .
O21 H21D 0.8507 .
O21 H21E 0.8491 .
C2 C1 1.477(5) .
C2 C3 1.351(6) .
C14 C15 1.335(7) .
C12 C11 1.479(5) .
C8 C9 1.333(6) .
C5 C4 1.348(6) .
C4 H4 0.9300 .
C4 C3 1.411(6) .
C17 C16 1.353(7) .
C10 H10 0.9300 .
C10 C9 1.419(6) .
C10 C11 1.339(6) .
C3 H3 0.9300 .
C9 H9 0.9300 .
N1 C22A 1.320(16) .
N1 C23 1.36(2) .
N1 C24 1.60(2) .
N1 C22 1.348(11) .
N1 C23A 1.350(17) .
N1 C24A 1.466(12) .
C15 H15 0.9300 .
C15 C16 1.417(7) .
C16 H16 0.9300 .
C19 H19 0.9300 .
C19 N2 1.320(9) .
N2 C21 1.442(11) .
N2 C20 1.431(13) .
O22 H22B 0.8499 .
O22 H22C 0.8503 .
C21 H21A 0.9600 .
C21 H21B 0.9600 .
C21 H21C 0.9600 .
C20 H20A 0.9600 .
C20 H20B 0.9600 .
C20 H20C 0.9600 .
C22A H22A 0.9300 .
C23 H23A 0.9600 .
C23 H23B 0.9600 .
C23 H23C 0.9600 .
C24 H24A 0.9600 .
C24 H24B 0.9600 .
C24 H24C 0.9600 .
C22 H22 0.9300 .
C23A H23D 0.9600 .
C23A H23E 0.9600 .
C23A H23F 0.9600 .
C24A H24D 0.9600 .
C24A H24E 0.9600 .
C24A H24F 0.9600 .
O23 H23G 0.8498 .
O23 H23H 0.8499 .

loop_
_geom_hbond_atom_site_label_D
_geom_hbond_atom_site_label_H
_geom_hbond_atom_site_label_A
_geom_hbond_distance_DH
_geom_hbond_distance_HA
_geom_hbond_distance_DA
_geom_hbond_angle_DHA
_geom_hbond_site_symmetry_A
_geom_hbond_publ_flag
C23A^b H23F^b O23 0.96 1.77 2.66(7) 153.6 2_646 yes
O17 H17A O10 0.85 1.93 2.711(5) 151.2 1_655 yes
O17 H17B O15 0.85 1.90 2.725(5) 164.7 4_565 yes
O16 H16A O20 0.85 2.01 2.785(6) 150.6 1_455 yes
O16 H16B O9 0.85 2.02 2.796(5) 150.8 . yes
O18 H18A O21 0.85 2.07 2.725(6) 133.2 . yes
O18 H18B O20 0.85 1.99 2.777(5) 152.6 . yes
O21 H21D O7 0.85 2.00 2.817(6) 161.9 3_666 yes
O21 H21E O22 0.85 2.06 2.856(11) 156.9 . yes
O22 H22B O23 0.85 3.00 3.64(2) 134.8 . yes
